data_4035416
loop_
_publ_author_name
'Panda, Kamakshya Nath'
'Thorat, Kishor G.'
'Ravikanth, Mangalampalli'

_publ_section_title
;
 Synthesis of meso-Tetraaryl Triphyrins(2.1.1).
;
_journal_issue 20
_journal_name_full 'The Journal of organic chemistry'
_journal_page_first 12945
_journal_page_last 12950
_journal_paper_doi 10.1021/acs.joc.8b02242
_journal_volume 83
_journal_year 2018
_chemical_formula_moiety '2(C45 H30 N3 O3 Re)'
_chemical_formula_sum 'C90 H60 N6 O6 Re2'
_chemical_formula_weight 1693.84
_space_group_crystal_system triclinic
_space_group_IT_number 2
_space_group_name_Hall '-P 1'
_space_group_name_H-M_alt 'P -1'
_atom_sites_solution_hydrogens geom
_audit_creation_date 2018-05-22
_audit_creation_method
;
Olex2 1.2-ac3
(compiled 2016.08.26 svn.r3337 for Rigaku Oxford Diffraction, GUI svn.r5221)
;
_cell_angle_alpha 82.049(2)
_cell_angle_beta 83.907(2)
_cell_angle_gamma 78.263(2)
_cell_formula_units_Z 2
_cell_length_a 15.6837(4)
_cell_length_b 15.8931(4)
_cell_length_c 16.9110(5)
_cell_measurement_reflns_used 10566
_cell_measurement_temperature 150
_cell_measurement_theta_max 30.8120
_cell_measurement_theta_min 1.7300
_cell_volume 4074.22(19)
_computing_cell_refinement 'CrystalClear-SM Expert 2.0 r7 (Rigaku, 2011)'
_computing_data_collection 'CrystalClear-SM Expert 2.0 r7 (Rigaku, 2011)'
_computing_data_reduction 'CrystalClear-SM Expert 2.0 r7 (Rigaku, 2011)'
_computing_molecular_graphics 'Olex2 (Dolomanov et al., 2009)'
_computing_publication_material 'Olex2 (Dolomanov et al., 2009)'
_computing_structure_refinement 'ShelXL (Sheldrick, 2015)'
_diffrn_ambient_temperature 150
_diffrn_detector CCD
_diffrn_detector_area_resol_mean 28.5714
_diffrn_detector_type 'Rigaku Saturn724+'
_diffrn_measured_fraction_theta_full 0.990
_diffrn_measured_fraction_theta_max 0.990
_diffrn_measurement_details
;
List of Runs (angles in degrees, time in seconds):

  # Type    Start    End  Width  t~exp~   \w     \q     \k     \f   Frames
--------------------------------------------------------------------------
  1  \w   -110.00  19.00   0.50    8.00    --  -20.00 -72.00  36.00  258
  2  \w    -92.50  19.00   0.50    8.00    --  -20.00 -72.00-108.00  223
  3  \w   -107.00  -0.50   0.50    8.00    --  -20.00   0.00-108.00  213
;
_diffrn_measurement_device 'AFC12 (Right): Kappa 3 circle'
_diffrn_measurement_device_type 'Rigaku Saturn724+ (2x2 bin mode)'
_diffrn_measurement_method 'profile data from \w-scans'
_diffrn_measurement_specimen_support 'Mitegen 50um'
_diffrn_orient_matrix_type 'CrysAlisPro convention (1999,Acta A55,543-557)'
_diffrn_orient_matrix_UB_11 -0.0120744000
_diffrn_orient_matrix_UB_12 -0.0317518000
_diffrn_orient_matrix_UB_13 -0.0198959000
_diffrn_orient_matrix_UB_21 -0.0435105000
_diffrn_orient_matrix_UB_22 0.0237307000
_diffrn_orient_matrix_UB_23 0.0001721000
_diffrn_orient_matrix_UB_31 0.0104191000
_diffrn_orient_matrix_UB_32 0.0231678000
_diffrn_orient_matrix_UB_33 -0.0375414000
_diffrn_radiation_collimation 0.3
_diffrn_radiation_monochromator Confocal
_diffrn_radiation_probe x-ray
_diffrn_radiation_type MoK\a
_diffrn_radiation_wavelength 0.71073
_diffrn_reflns_av_R_equivalents 0.0906
_diffrn_reflns_av_unetI/netI 0.1215
_diffrn_reflns_Laue_measured_fraction_full 0.990
_diffrn_reflns_Laue_measured_fraction_max 0.990
_diffrn_reflns_limit_h_max 18
_diffrn_reflns_limit_h_min -18
_diffrn_reflns_limit_k_max 18
_diffrn_reflns_limit_k_min -16
_diffrn_reflns_limit_l_max 20
_diffrn_reflns_limit_l_min -13
_diffrn_reflns_number 27439
_diffrn_reflns_point_group_measured_fraction_full 0.990
_diffrn_reflns_point_group_measured_fraction_max 0.990
_diffrn_reflns_theta_full 24.999
_diffrn_reflns_theta_max 24.999
_diffrn_reflns_theta_min 1.684
_diffrn_source 'Rotating Anode'
_diffrn_source_current 24.0
_diffrn_source_power 1.2
_diffrn_source_target Mo
_diffrn_source_type 'Rotating Anode'
_diffrn_source_voltage 50.0
_exptl_absorpt_coefficient_mu 3.023
_exptl_absorpt_correction_T_max 1.00000
_exptl_absorpt_correction_T_min 0.56155
_exptl_absorpt_correction_type multi-scan
_exptl_absorpt_process_details
;
CrysAlisPro 1.171.38.43 (Rigaku Oxford Diffraction, 2015)
Empirical absorption correction using spherical harmonics,
 implemented in SCALE3 ABSPACK scaling algorithm.
;
_exptl_crystal_colour brown
_exptl_crystal_colour_primary brown
_exptl_crystal_density_diffrn 1.381
_exptl_crystal_description needle
_exptl_crystal_F_000 1680
_exptl_crystal_size_max 0.077
_exptl_crystal_size_mid 0.02
_exptl_crystal_size_min 0.016
_refine_diff_density_max 0.875
_refine_diff_density_min -1.663
_refine_diff_density_rms 0.203
_refine_ls_extinction_method none
_refine_ls_goodness_of_fit_ref 1.034
_refine_ls_hydrogen_treatment constr
_refine_ls_matrix_type full
_refine_ls_number_parameters 941
_refine_ls_number_reflns 14210
_refine_ls_number_restraints 60
_refine_ls_restrained_S_all 1.033
_refine_ls_R_factor_all 0.0831
_refine_ls_R_factor_gt 0.0551
_refine_ls_shift/su_max 0.005
_refine_ls_shift/su_mean 0.000
_refine_ls_structure_factor_coef Fsqd
_refine_ls_weighting_details 'w=1/[\s^2^(Fo^2^)+(0.0424P)^2^] where P=(Fo^2^+2Fc^2^)/3'
_refine_ls_weighting_scheme calc
_refine_ls_wR_factor_gt 0.1176
_refine_ls_wR_factor_ref 0.1359
_reflns_Friedel_coverage 0.000
_reflns_number_gt 10034
_reflns_number_total 14210
_reflns_threshold_expression 'I > 2\s(I)'
_cod_data_source_file jo8b02242_si_003.cif
_cod_data_source_block mr-kp-retoltriphyrin4a_mo_sq
_cod_database_code 4035416
_shelx_shelxl_version_number 2014/7
_shelx_space_group_comment
;
The symmetry employed for this shelxl refinement is uniquely defined
by the following loop, which should always be used as a source of
symmetry information in preference to the above space-group names.
They are only intended as comments.
;
_reflns_odcompleteness_completeness 85.33
_reflns_odcompleteness_iscentric 1
_reflns_odcompleteness_theta 31.13
_olex2_refinement_description
;
1. Fixed Uiso
 At 1.2 times of:
  All C(H) groups
 At 1.5 times of:
  All C(H,H,H) groups
2. Uiso/Uaniso restraints and constraints
Uanis(C00L) \\sim Ueq, Uanis(C016) \\sim Ueq, Uanis(C01Q) \\sim Ueq,
Uanis(C00Z) \\sim Ueq, Uanis(C02C) \\sim Ueq, Uanis(C01H) \\sim Ueq,
Uanis(C017) \\sim Ueq, Uanis(C01L) \\sim Ueq, Uanis(C01R) \\sim Ueq,
Uanis(C00Q) \\sim Ueq: with sigma of 0.001 and sigma for terminal atoms of 0.001
3.a Aromatic/amide H refined with riding coordinates:
 C00D(H00D), C00H(H00H), C00O(H00O), C00P(H00P), C00R(H00R), C00X(H00X),
 C011(H011), C012(H012), C015(H015), C018(H018), C019(H019), C01A(H01A),
 C01C(H01C), C01D(H01D), C01E(H01E), C01F(H01F), C01G(H01G), C01K(H01K),
 C01N(H01N), C01O(H01O), C01Q(H01Q), C01U(H01U), C01V(H01V), C01X(H01X),
 C01Z(H01Z), C020(H020), C021(H021), C024(H024), C025(H025), C026(H026),
 C027(H027), C028(H028), C029(H029), C02E(H02G), C02F(H02H), C02I(H02M),
 C02J(H02J), C02N(H02N), C02O(H02O), C02P(H02P), C02R(H02R), C02W(H02W),
 C02X(H02X), C030(H030), C032(H032), C1(H1), C2(H2), C3(H3)
3.b Idealised Me refined as rotating group:
 C02H(H02I,H02K,H02L), C02Q(H02A,H02B,H02C), C02V(H02D,H02E,H02F), C031(H03A,
 H03B,H03C)
;
_olex2_submission_special_instructions 'No special instructions were received'
_oxdiff_exptl_absorpt_empirical_details
;
Empirical correction (ABSPACK) includes:
- Absorption correction using spherical harmonics
- Frame scaling
- Detector area scaling
;
_oxdiff_exptl_absorpt_empirical_full_max 1.664
_oxdiff_exptl_absorpt_empirical_full_min 0.771

loop_
_space_group_symop_operation_xyz
'x, y, z'
'-x, -y, -z'

loop_
_atom_site_label
_atom_site_type_symbol
_atom_site_fract_x
_atom_site_fract_y
_atom_site_fract_z
_atom_site_U_iso_or_equiv
_atom_site_adp_type
_atom_site_occupancy
_atom_site_site_symmetry_order
_atom_site_calc_flag
_atom_site_refinement_flags_posn
_atom_site_refinement_flags_adp
Re1 Re 0.70180(2) 0.77138(2) 0.08366(2) 0.01851(11) Uani 1 1 d . .
O2 O 0.8540(3) 0.7893(4) -0.0446(3) 0.0324(15) Uani 1 1 d . .
O1 O 0.7483(4) 0.5735(4) 0.0865(3) 0.0326(15) Uani 1 1 d . .
N2 N 0.6061(4) 0.7718(4) 0.1807(4) 0.0209(16) Uani 1 1 d . .
N1 N 0.6642(4) 0.9050(4) 0.1000(4) 0.0252(17) Uani 1 1 d . .
N3 N 0.7759(4) 0.7831(4) 0.1779(4) 0.0218(16) Uani 1 1 d . .
C12 C 0.4669(5) 0.7948(5) 0.2441(4) 0.0195(18) Uani 1 1 d . .
H15 H 0.4071 0.8185 0.2564 0.023 Uiso 1 1 calc R .
O3 O 0.5816(4) 0.7786(4) -0.0520(4) 0.0365(16) Uani 1 1 d . .
C10 C 0.5096(5) 0.9095(5) 0.1363(4) 0.0195(18) Uani 1 1 d . .
C15 C 0.6755(5) 0.6465(5) 0.2733(5) 0.0208(19) Uani 1 1 d . .
C21 C 0.9293(6) 0.4460(6) 0.3060(6) 0.041(3) Uani 1 1 d . .
H26 H 0.9605 0.4023 0.2751 0.049 Uiso 1 1 calc R .
C22 C 0.8695(6) 0.5146(6) 0.2686(5) 0.039(3) Uani 1 1 d . .
H24 H 0.8609 0.5166 0.2135 0.047 Uiso 1 1 calc R .
C44 C 0.7957(5) 0.7822(5) 0.0020(5) 0.0218(18) Uani 1 1 d . U
C43 C 0.7321(5) 0.6477(5) 0.0863(4) 0.0193(18) Uani 1 1 d . .
C35 C 0.6468(5) 0.5674(5) 0.3175(5) 0.0198(19) Uani 1 1 d . .
C30 C 0.3932(6) 1.0384(5) 0.1721(5) 0.028(2) Uani 1 1 d . .
H10 H 0.4368 1.0637 0.1896 0.033 Uiso 1 1 calc R .
C45 C 0.6252(5) 0.7752(5) -0.0016(5) 0.0207(19) Uani 1 1 d . .
C11 C 0.5231(5) 0.8272(5) 0.1797(5) 0.0212(19) Uani 1 1 d . .
C17 C 0.8241(5) 0.5778(5) 0.3116(5) 0.023(2) Uani 1 1 d . .
C13 C 0.5152(5) 0.7230(5) 0.2851(5) 0.026(2) Uani 1 1 d . .
H16 H 0.4954 0.6883 0.3310 0.031 Uiso 1 1 calc R .
C14 C 0.6023(5) 0.7108(5) 0.2444(4) 0.0190(18) Uani 1 1 d . U
C8 C 0.5853(5) 1.0409(5) 0.0912(5) 0.027(2) Uani 1 1 d . .
H9 H 0.5373 1.0878 0.0840 0.033 Uiso 1 1 calc R .
C40 C 0.6356(6) 0.5537(5) 0.4014(5) 0.034(2) Uani 1 1 d . .
H17 H 0.6501 0.5936 0.4323 0.041 Uiso 1 1 calc R .
C16 C 0.7633(5) 0.6511(5) 0.2700(4) 0.0189(17) Uani 1 1 d . U
C23 C 0.8608(5) 0.9938(6) 0.1237(5) 0.030(2) Uani 1 1 d . .
C5 C 0.8026(5) 0.9304(5) 0.1276(5) 0.0228(19) Uani 1 1 d . .
C36 C 0.6250(6) 0.5090(6) 0.2752(5) 0.037(2) Uani 1 1 d . .
H23 H 0.6319 0.5180 0.2183 0.045 Uiso 1 1 calc R .
C29 C 0.4174(5) 0.9591(5) 0.1404(5) 0.0228(19) Uani 1 1 d . U
C2 C 0.8834(5) 0.7424(6) 0.2647(5) 0.028(2) Uani 1 1 d . .
H1 H 0.9182 0.7081 0.3045 0.033 Uiso 1 1 calc R .
C3 C 0.8975(5) 0.8178(5) 0.2238(5) 0.031(2) Uani 1 1 d . .
H2 H 0.9438 0.8466 0.2286 0.037 Uiso 1 1 calc R .
C7 C 0.6691(6) 1.0488(5) 0.0917(5) 0.029(2) Uani 1 1 d . .
H8 H 0.6913 1.1007 0.0880 0.035 Uiso 1 1 calc R .
C39 C 0.6029(6) 0.4807(6) 0.4400(6) 0.044(3) Uani 1 1 d . .
H18 H 0.5962 0.4712 0.4969 0.052 Uiso 1 1 calc R .
C4 C 0.8276(5) 0.8461(5) 0.1709(5) 0.028(2) Uani 1 1 d . .
C33 C 0.2637(6) 0.9615(7) 0.1249(6) 0.057(3) Uani 1 1 d . .
H13 H 0.2189 0.9355 0.1110 0.068 Uiso 1 1 calc R .
C24 C 0.8861(6) 1.0335(6) 0.0475(6) 0.045(3) Uani 1 1 d . .
H7 H 0.8673 1.0199 0.0000 0.054 Uiso 1 1 calc R .
C18 C 0.8392(6) 0.5732(6) 0.3922(5) 0.040(3) Uani 1 1 d . .
H31 H 0.8082 0.6166 0.4235 0.048 Uiso 1 1 calc R .
C9 C 0.5795(5) 0.9502(5) 0.1034(5) 0.0209(19) Uani 1 1 d . .
C20 C 0.9441(5) 0.4398(5) 0.3841(5) 0.029(2) Uani 1 1 d . .
C1 C 0.8051(5) 0.7220(5) 0.2372(4) 0.0163(17) Uani 1 1 d . U
C37 C 0.5927(6) 0.4358(6) 0.3128(6) 0.045(3) Uani 1 1 d . .
H22 H 0.5796 0.3959 0.2810 0.054 Uiso 1 1 calc R .
C34 C 0.3515(6) 0.9207(6) 0.1165(5) 0.036(2) Uani 1 1 d . .
H14 H 0.3671 0.8672 0.0947 0.043 Uiso 1 1 calc R .
C42 C 1.0110(6) 0.3675(6) 0.4217(6) 0.049(3) Uani 1 1 d . .
H28 H 0.9938 0.3119 0.4198 0.074 Uiso 1 1 calc GR .
H29 H 1.0145 0.3757 0.4775 0.074 Uiso 1 1 calc GR .
H27 H 1.0682 0.3678 0.3921 0.074 Uiso 1 1 calc GR .
C31 C 0.3075(6) 1.0799(6) 0.1782(5) 0.037(3) Uani 1 1 d . .
H11 H 0.2913 1.1343 0.1985 0.044 Uiso 1 1 calc R .
C6 C 0.7181(5) 0.9605(5) 0.0990(5) 0.0240(19) Uani 1 1 d . .
C38 C 0.5798(6) 0.4211(6) 0.3938(6) 0.046(3) Uani 1 1 d . .
C32 C 0.2444(6) 1.0402(6) 0.1538(5) 0.044(3) Uani 1 1 d . .
H12 H 0.1851 1.0693 0.1575 0.053 Uiso 1 1 calc R .
C19 C 0.8998(6) 0.5045(6) 0.4266(5) 0.034(2) Uani 1 1 d . .
H30 H 0.9105 0.5027 0.4811 0.041 Uiso 1 1 calc R .
C28 C 0.8796(7) 1.0224(7) 0.1904(6) 0.059(3) Uani 1 1 d . .
H3 H 0.8558 0.9992 0.2407 0.071 Uiso 1 1 calc R .
C25 C 0.9424(7) 1.0963(8) 0.0452(7) 0.063(3) Uani 1 1 d . .
H6 H 0.9636 1.1234 -0.0045 0.076 Uiso 1 1 calc R .
C26 C 0.9645(7) 1.1159(7) 0.1169(7) 0.060(3) Uani 1 1 d . .
H5 H 1.0046 1.1538 0.1150 0.073 Uiso 1 1 calc R .
C41 C 0.5405(8) 0.3461(6) 0.4322(7) 0.073(4) Uani 1 1 d . .
H20 H 0.5548 0.3323 0.4881 0.109 Uiso 1 1 calc GR .
H21 H 0.5639 0.2958 0.4034 0.109 Uiso 1 1 calc GR .
H19 H 0.4769 0.3608 0.4303 0.109 Uiso 1 1 calc GR .
C27 C 0.9317(8) 1.0836(8) 0.1897(7) 0.071(4) Uani 1 1 d . .
H4 H 0.9438 1.1019 0.2378 0.086 Uiso 1 1 calc R .

loop_
_atom_site_aniso_label
_atom_site_aniso_U_11
_atom_site_aniso_U_22
_atom_site_aniso_U_33
_atom_site_aniso_U_23
_atom_site_aniso_U_13
_atom_site_aniso_U_12
Re1 0.01851(19) 0.01632(19) 0.02048(19) -0.00356(14) -0.00088(15) -0.00225(14)
O2 0.025(3) 0.042(4) 0.026(3) 0.002(3) 0.007(3) -0.007(3)
O1 0.052(4) 0.019(3) 0.024(3) 0.000(3) 0.001(3) -0.002(3)
N2 0.022(4) 0.027(4) 0.012(3) 0.000(3) 0.000(3) 0.000(3)
N1 0.025(4) 0.013(4) 0.037(4) -0.004(3) -0.008(3) 0.001(3)
N3 0.019(4) 0.019(4) 0.027(4) -0.004(3) 0.000(3) -0.004(3)
C12 0.016(4) 0.020(4) 0.020(4) -0.004(3) 0.009(4) -0.004(3)
O3 0.036(4) 0.040(4) 0.034(4) 0.006(3) -0.019(3) -0.008(3)
C10 0.013(4) 0.025(5) 0.020(4) -0.005(3) -0.004(3) 0.002(3)
C15 0.013(4) 0.025(5) 0.025(5) -0.009(4) -0.003(4) 0.000(3)
C21 0.044(6) 0.026(5) 0.044(6) -0.011(4) 0.002(5) 0.016(4)
C22 0.042(6) 0.038(6) 0.026(5) -0.005(4) -0.008(4) 0.022(5)
C44 0.022(2) 0.022(2) 0.022(2) -0.0021(10) -0.0022(10) -0.0040(10)
C43 0.022(4) 0.017(5) 0.016(4) 0.001(3) 0.001(4) 0.000(3)
C35 0.023(4) 0.012(4) 0.021(4) -0.001(3) -0.002(4) 0.003(3)
C30 0.037(5) 0.024(5) 0.022(5) -0.003(4) -0.003(4) -0.002(4)
C45 0.024(5) 0.010(4) 0.027(5) 0.000(3) 0.004(4) -0.007(3)
C11 0.017(4) 0.016(4) 0.031(5) -0.007(4) -0.010(4) 0.004(3)
C17 0.020(4) 0.017(4) 0.029(5) -0.003(4) 0.005(4) -0.001(3)
C13 0.023(5) 0.025(5) 0.032(5) -0.001(4) -0.001(4) -0.012(4)
C14 0.0192(19) 0.0187(19) 0.0196(19) -0.0027(10) -0.0020(10) -0.0038(10)
C8 0.023(5) 0.028(5) 0.028(5) 0.000(4) 0.003(4) -0.002(4)
C40 0.047(6) 0.028(5) 0.028(5) -0.005(4) -0.004(5) -0.008(4)
C16 0.0191(19) 0.0190(19) 0.0185(19) -0.0032(10) -0.0023(10) -0.0025(10)
C23 0.027(5) 0.035(5) 0.035(5) 0.000(4) -0.003(4) -0.024(4)
C5 0.022(4) 0.023(5) 0.030(5) -0.015(4) 0.006(4) -0.017(4)
C36 0.054(6) 0.030(5) 0.031(5) -0.004(4) -0.006(5) -0.012(5)
C29 0.023(2) 0.023(2) 0.022(2) -0.0024(10) -0.0016(10) -0.0036(10)
C2 0.024(5) 0.039(6) 0.018(4) -0.002(4) -0.008(4) 0.003(4)
C3 0.024(5) 0.028(5) 0.043(6) -0.012(4) -0.010(4) 0.000(4)
C7 0.046(6) 0.011(4) 0.026(5) 0.007(3) -0.002(4) 0.000(4)
C39 0.048(6) 0.038(6) 0.037(6) 0.016(5) 0.000(5) -0.005(5)
C4 0.027(5) 0.029(5) 0.028(5) -0.014(4) -0.006(4) -0.001(4)
C33 0.037(6) 0.084(9) 0.044(6) -0.023(6) -0.014(5) 0.017(6)
C24 0.042(6) 0.047(6) 0.048(7) 0.005(5) 0.000(5) -0.020(5)
C18 0.041(6) 0.032(6) 0.039(6) -0.011(4) -0.006(5) 0.015(4)
C9 0.021(4) 0.017(4) 0.023(4) 0.003(3) -0.008(4) -0.001(3)
C20 0.025(5) 0.031(5) 0.027(5) 0.005(4) -0.008(4) 0.004(4)
C1 0.0154(19) 0.0165(19) 0.0168(19) -0.0023(10) -0.0010(10) -0.0022(10)
C37 0.058(7) 0.034(6) 0.048(6) -0.020(5) 0.004(5) -0.015(5)
C34 0.033(5) 0.039(6) 0.038(6) -0.014(4) -0.009(4) -0.002(4)
C42 0.040(6) 0.048(7) 0.048(6) 0.007(5) -0.014(5) 0.013(5)
C31 0.035(6) 0.041(6) 0.022(5) 0.001(4) 0.002(4) 0.015(5)
C6 0.029(5) 0.024(5) 0.022(5) -0.010(4) -0.006(4) -0.005(4)
C38 0.045(6) 0.027(6) 0.060(7) 0.010(5) 0.015(6) -0.014(5)
C32 0.027(5) 0.055(7) 0.036(6) 0.001(5) -0.001(5) 0.021(5)
C19 0.038(5) 0.039(6) 0.022(5) 0.005(4) -0.006(4) -0.002(4)
C28 0.081(8) 0.079(8) 0.032(6) 0.007(6) -0.006(6) -0.062(7)
C25 0.069(8) 0.076(9) 0.046(7) 0.000(6) 0.008(6) -0.030(7)
C26 0.052(7) 0.071(8) 0.072(9) -0.029(7) -0.010(7) -0.028(6)
C41 0.091(9) 0.039(7) 0.086(9) -0.003(6) 0.037(8) -0.031(6)
C27 0.100(10) 0.078(9) 0.054(8) 0.003(7) -0.008(7) -0.066(8)

loop_
_atom_type_symbol
_atom_type_description
_atom_type_scat_dispersion_real
_atom_type_scat_dispersion_imag
_atom_type_scat_source
C C 0.0033 0.0016 'International Tables Vol C Tables 4.2.6.8 and 6.1.1.4'
H H 0.0000 0.0000 'International Tables Vol C Tables 4.2.6.8 and 6.1.1.4'
N N 0.0061 0.0033 'International Tables Vol C Tables 4.2.6.8 and 6.1.1.4'
O O 0.0106 0.0060 'International Tables Vol C Tables 4.2.6.8 and 6.1.1.4'
Re Re -1.0185 7.2310 'International Tables Vol C Tables 4.2.6.8 and 6.1.1.4'

loop_
_geom_angle_atom_site_label_1
_geom_angle_atom_site_label_2
_geom_angle_atom_site_label_3
_geom_angle
N2 Re1 N1 76.6(2)
N2 Re1 N3 79.5(2)
N3 Re1 N1 76.7(2)
C44 Re1 N2 172.0(3)
C44 Re1 N1 97.5(3)
C44 Re1 N3 94.0(3)
C44 Re1 C45 88.3(3)
C43 Re1 N2 96.0(3)
C43 Re1 N1 171.3(3)
C43 Re1 N3 97.6(3)
C43 Re1 C44 89.4(3)
C43 Re1 C45 89.3(3)
C45 Re1 N2 97.7(3)
C45 Re1 N1 96.2(3)
C45 Re1 N3 172.8(3)
C11 N2 Re1 123.4(5)
C14 N2 Re1 127.8(5)
C14 N2 C11 107.2(6)
C9 N1 Re1 124.7(6)
C6 N1 Re1 126.1(5)
C6 N1 C9 108.8(7)
C4 N3 Re1 121.6(5)
C1 N3 Re1 127.9(6)
C1 N3 C4 107.0(7)
C11 C12 H15 126.1
C13 C12 H15 126.1
C13 C12 C11 107.7(6)
C11 C10 C29 115.8(7)
C11 C10 C9 122.2(7)
C9 C10 C29 121.0(7)
C14 C15 C35 111.9(6)
C16 C15 C35 118.3(7)
C16 C15 C14 129.7(7)
C22 C21 H26 118.7
C20 C21 H26 118.7
C20 C21 C22 122.7(8)
C21 C22 H24 120.2
C17 C22 C21 119.7(8)
C17 C22 H24 120.2
O2 C44 Re1 177.2(7)
O1 C43 Re1 177.9(8)
C40 C35 C15 122.4(8)
C36 C35 C15 119.2(7)
C36 C35 C40 118.2(8)
C29 C30 H10 119.6
C31 C30 H10 119.6
C31 C30 C29 120.8(9)
O3 C45 Re1 178.7(7)
N2 C11 C12 108.4(6)
C10 C11 N2 122.5(7)
C10 C11 C12 127.1(6)
C22 C17 C16 118.6(8)
C22 C17 C18 118.5(7)
C18 C17 C16 122.8(7)
C12 C13 H16 126.8
C12 C13 C14 106.5(7)
C14 C13 H16 126.8
N2 C14 C15 125.8(7)
N2 C14 C13 110.2(6)
C15 C14 C13 123.8(7)
C7 C8 H9 125.2
C7 C8 C9 109.6(7)
C9 C8 H9 125.2
C35 C40 H17 119.9
C35 C40 C39 120.2(9)
C39 C40 H17 119.9
C15 C16 C17 118.5(7)
C15 C16 C1 128.6(7)
C1 C16 C17 112.6(7)
C24 C23 C5 117.6(9)
C28 C23 C5 121.9(8)
C28 C23 C24 119.9(9)
C4 C5 C23 118.8(8)
C6 C5 C23 117.9(7)
C6 C5 C4 122.5(8)
C35 C36 H23 118.9
C35 C36 C37 122.3(9)
C37 C36 H23 118.9
C30 C29 C10 122.6(8)
C30 C29 C34 119.2(8)
C34 C29 C10 118.1(7)
C3 C2 H1 125.9
C3 C2 C1 108.3(7)
C1 C2 H1 125.9
C2 C3 H2 127.0
C2 C3 C4 105.9(8)
C4 C3 H2 127.0
C8 C7 H8 127.6
C8 C7 C6 104.8(8)
C6 C7 H8 127.6
C40 C39 H18 119.9
C40 C39 C38 120.2(9)
C38 C39 H18 119.9
N3 C4 C5 122.2(7)
N3 C4 C3 109.6(7)
C5 C4 C3 127.4(8)
C34 C33 H13 121.0
C32 C33 H13 121.0
C32 C33 C34 118.0(11)
C23 C24 H7 121.7
C23 C24 C25 116.7(10)
C25 C24 H7 121.7
C17 C18 H31 120.1
C17 C18 C19 119.8(8)
C19 C18 H31 120.1
N1 C9 C10 121.1(7)
N1 C9 C8 106.0(7)
C10 C9 C8 130.3(7)
C21 C20 C42 121.5(8)
C21 C20 C19 117.4(7)
C19 C20 C42 121.1(8)
N3 C1 C16 124.8(7)
N3 C1 C2 108.9(7)
C16 C1 C2 126.2(7)
C36 C37 H22 119.5
C38 C37 C36 121.1(10)
C38 C37 H22 119.5
C29 C34 H14 119.9
C33 C34 C29 120.2(9)
C33 C34 H14 119.9
C20 C42 H28 109.5
C20 C42 H29 109.5
C20 C42 H27 109.5
H28 C42 H29 109.5
H28 C42 H27 109.5
H29 C42 H27 109.5
C30 C31 H11 120.8
C30 C31 C32 118.4(9)
C32 C31 H11 120.8
N1 C6 C5 119.8(7)
N1 C6 C7 110.0(7)
C5 C6 C7 127.2(8)
C39 C38 C41 121.8(10)
C37 C38 C39 118.0(9)
C37 C38 C41 120.2(11)
C33 C32 C31 123.4(9)
C33 C32 H12 118.3
C31 C32 H12 118.3
C18 C19 H30 119.1
C20 C19 C18 121.9(8)
C20 C19 H30 119.1
C23 C28 H3 118.0
C23 C28 C27 124.0(10)
C27 C28 H3 118.0
C24 C25 H6 120.6
C26 C25 C24 118.9(10)
C26 C25 H6 120.6
C25 C26 H5 118.4
C27 C26 C25 123.1(11)
C27 C26 H5 118.4
C38 C41 H20 109.5
C38 C41 H21 109.5
C38 C41 H19 109.5
H20 C41 H21 109.5
H20 C41 H19 109.5
H21 C41 H19 109.5
C28 C27 H4 121.6
C26 C27 C28 116.8(12)
C26 C27 H4 121.6

loop_
_geom_bond_atom_site_label_1
_geom_bond_atom_site_label_2
_geom_bond_distance
Re1 N2 2.104(6)
Re1 N1 2.133(6)
Re1 N3 2.118(7)
Re1 C44 1.926(8)
Re1 C43 1.921(8)
Re1 C45 1.960(9)
O2 C44 1.156(8)
O1 C43 1.155(8)
N2 C11 1.415(8)
N2 C14 1.351(9)
N1 C9 1.374(9)
N1 C6 1.339(10)
N3 C4 1.396(10)
N3 C1 1.344(9)
C12 H15 0.9500
C12 C11 1.433(10)
C12 C13 1.378(10)
O3 C45 1.137(10)
C10 C11 1.396(10)
C10 C29 1.500(9)
C10 C9 1.411(11)
C15 C35 1.496(10)
C15 C14 1.450(10)
C15 C16 1.389(10)
C21 H26 0.9500
C21 C22 1.411(11)
C21 C20 1.351(12)
C22 H24 0.9500
C22 C17 1.359(10)
C35 C40 1.403(11)
C35 C36 1.361(12)
C30 H10 0.9500
C30 C29 1.404(11)
C30 C31 1.372(10)
C17 C16 1.493(10)
C17 C18 1.396(12)
C13 H16 0.9500
C13 C14 1.452(10)
C8 H9 0.9500
C8 C7 1.346(11)
C8 C9 1.448(11)
C40 H17 0.9500
C40 C39 1.414(12)
C16 C1 1.434(10)
C23 C5 1.482(11)
C23 C24 1.408(12)
C23 C28 1.353(13)
C5 C4 1.437(11)
C5 C6 1.425(11)
C36 H23 0.9500
C36 C37 1.409(12)
C29 C34 1.419(12)
C2 H1 0.9500
C2 C3 1.345(11)
C2 C1 1.467(11)
C3 H2 0.9500
C3 C4 1.450(11)
C7 H8 0.9500
C7 C6 1.453(10)
C39 H18 0.9500
C39 C38 1.429(14)
C33 H13 0.9500
C33 C34 1.399(11)
C33 C32 1.371(14)
C24 H7 0.9500
C24 C25 1.456(14)
C18 H31 0.9500
C18 C19 1.398(11)
C20 C42 1.509(10)
C20 C19 1.364(11)
C37 H22 0.9500
C37 C38 1.358(13)
C34 H14 0.9500
C42 H28 0.9800
C42 H29 0.9800
C42 H27 0.9800
C31 H11 0.9500
C31 C32 1.400(14)
C38 C41 1.492(12)
C32 H12 0.9500
C19 H30 0.9500
C28 H3 0.9500
C28 C27 1.390(14)
C25 H6 0.9500
C25 C26 1.388(14)
C26 H5 0.9500
C26 C27 1.357(14)
C41 H20 0.9800
C41 H21 0.9800
C41 H19 0.9800
C27 H4 0.9500

loop_
_geom_torsion_atom_site_label_1
_geom_torsion_atom_site_label_2
_geom_torsion_atom_site_label_3
_geom_torsion_atom_site_label_4
_geom_torsion
Re1 N2 C11 C12 164.1(5)
Re1 N2 C11 C10 -31.0(11)
Re1 N2 C14 C15 21.5(12)
Re1 N2 C14 C13 -163.7(5)
Re1 N1 C9 C10 32.8(10)
Re1 N1 C9 C8 -163.6(5)
Re1 N1 C6 C5 -32.7(11)
Re1 N1 C6 C7 165.5(5)
Re1 N3 C4 C5 34.9(10)
Re1 N3 C4 C3 -154.9(5)
Re1 N3 C1 C16 -28.9(10)
Re1 N3 C1 C2 153.7(5)
C12 C13 C14 N2 -0.9(10)
C12 C13 C14 C15 174.1(8)
C10 C29 C34 C33 175.2(8)
C15 C35 C40 C39 175.8(7)
C15 C35 C36 C37 -176.2(8)
C15 C16 C1 N3 -27.2(12)
C15 C16 C1 C2 149.7(8)
C21 C22 C17 C16 178.1(8)
C21 C22 C17 C18 0.7(14)
C21 C20 C19 C18 2.2(14)
C22 C21 C20 C42 -177.7(9)
C22 C21 C20 C19 -1.4(15)
C22 C17 C16 C15 95.2(10)
C22 C17 C16 C1 -90.1(10)
C22 C17 C18 C19 0.0(14)
C35 C15 C14 N2 -154.2(8)
C35 C15 C14 C13 31.6(11)
C35 C15 C16 C17 -1.0(11)
C35 C15 C16 C1 -174.6(7)
C35 C40 C39 C38 -0.9(14)
C35 C36 C37 C38 1.5(15)
C30 C29 C34 C33 -0.3(13)
C30 C31 C32 C33 0.7(14)
C11 N2 C14 C15 -172.8(8)
C11 N2 C14 C13 2.1(9)
C11 C12 C13 C14 -0.6(9)
C11 C10 C29 C30 118.4(9)
C11 C10 C29 C34 -56.9(10)
C11 C10 C9 N1 11.9(12)
C11 C10 C9 C8 -147.3(9)
C17 C16 C1 N3 158.8(7)
C17 C16 C1 C2 -24.2(11)
C17 C18 C19 C20 -1.5(15)
C13 C12 C11 N2 1.9(9)
C13 C12 C11 C10 -162.1(8)
C14 N2 C11 C12 -2.4(9)
C14 N2 C11 C10 162.5(8)
C14 C15 C35 C40 -98.8(9)
C14 C15 C35 C36 76.8(9)
C14 C15 C16 C17 174.3(8)
C14 C15 C16 C1 0.6(14)
C8 C7 C6 N1 2.0(9)
C8 C7 C6 C5 -158.1(8)
C40 C35 C36 C37 -0.5(13)
C40 C39 C38 C37 1.9(14)
C40 C39 C38 C41 -176.6(9)
C16 C15 C35 C40 77.3(10)
C16 C15 C35 C36 -107.2(9)
C16 C15 C14 N2 30.3(14)
C16 C15 C14 C13 -143.9(9)
C16 C17 C18 C19 -177.3(8)
C23 C5 C4 N3 179.4(7)
C23 C5 C4 C3 11.0(12)
C23 C5 C6 N1 178.7(7)
C23 C5 C6 C7 -22.9(12)
C23 C24 C25 C26 -2.6(15)
C23 C28 C27 C26 0.3(19)
C5 C23 C24 C25 179.3(8)
C5 C23 C28 C27 -178.1(10)
C36 C35 C40 C39 0.2(12)
C36 C37 C38 C39 -2.1(15)
C36 C37 C38 C41 176.3(9)
C29 C10 C11 N2 178.9(7)
C29 C10 C11 C12 -19.2(12)
C29 C10 C9 N1 179.6(7)
C29 C10 C9 C8 20.5(13)
C29 C30 C31 C32 1.5(12)
C2 C3 C4 N3 -3.8(9)
C2 C3 C4 C5 165.7(7)
C3 C2 C1 N3 2.9(9)
C3 C2 C1 C16 -174.5(7)
C7 C8 C9 N1 -8.1(9)
C7 C8 C9 C10 153.5(8)
C4 N3 C1 C16 172.2(7)
C4 N3 C1 C2 -5.1(8)
C4 C5 C6 N1 -11.5(12)
C4 C5 C6 C7 147.0(8)
C24 C23 C5 C4 127.6(9)
C24 C23 C5 C6 -62.1(11)
C24 C23 C28 C27 -7.4(18)
C24 C25 C26 C27 -4.4(18)
C18 C17 C16 C15 -87.4(11)
C18 C17 C16 C1 87.2(10)
C9 N1 C6 C5 154.6(7)
C9 N1 C6 C7 -7.2(9)
C9 C10 C11 N2 -12.8(12)
C9 C10 C11 C12 149.1(8)
C9 C10 C29 C30 -50.1(11)
C9 C10 C29 C34 134.6(8)
C9 C8 C7 C6 3.8(9)
C20 C21 C22 C17 0.1(16)
C1 N3 C4 C5 -164.6(7)
C1 N3 C4 C3 5.6(8)
C1 C2 C3 C4 0.6(9)
C34 C33 C32 C31 -2.7(15)
C42 C20 C19 C18 178.4(9)
C31 C30 C29 C10 -176.9(7)
C31 C30 C29 C34 -1.7(12)
C6 N1 C9 C10 -154.4(8)
C6 N1 C9 C8 9.2(9)
C6 C5 C4 N3 9.6(12)
C6 C5 C4 C3 -158.8(8)
C32 C33 C34 C29 2.4(14)
C28 C23 C5 C4 -61.5(12)
C28 C23 C5 C6 108.8(11)
C28 C23 C24 C25 8.2(14)
C25 C26 C27 C28 5.7(19)
